data_4103018
loop_
_publ_author_name
'Sven Krieck'
'Helmar G\"orls'
'Matthias Westerhausen'

_publ_contact_author
;
      Matthias Westerhausen
      Institut f\"ur anorganische und analytische Chemie
      Friedrich-Schiller-Universit\"at Jena
      August-Bebel-Str. 2
      07743 Jena
      Germany
;
_publ_contact_author_email m.we@uni-jena.de
_publ_contact_author_fax '03641 948 102'
_publ_contact_author_phone '03641 948 110'
_publ_section_title
;
 Mechanistic Elucidation of the Formation of the Inverse Ca(I) Sandwich
 Complex [(thf)~3~Ca(\m-C~6~H~3~-1,3,5-Ph~3~)Ca(thf)~3~]and Stability of
 Aryl-Substituted Phenylcalcium Complexes
;
_journal_name_full 'Journal of the American Chemical Society'
_journal_page_first 12492
_journal_page_last 12501
_journal_paper_doi 10.1021/ja105534w
_journal_volume 132
_journal_year 2010
_chemical_formula_moiety '2(C50 H67 Ca2 O7), 2(C24 H18), 7(C4 H8 O)'
_chemical_formula_sum 'C88 H113 Ca2 O10.5'
_chemical_formula_weight 1418.94
_chemical_name_systematic
; 
 ? 
;
_space_group_IT_number 14
_symmetry_cell_setting monoclinic
_symmetry_space_group_name_Hall '-P 2ybc'
_symmetry_space_group_name_H-M 'P 1 21/c 1'
_atom_sites_solution_hydrogens geom
_atom_sites_solution_primary direct
_atom_sites_solution_secondary difmap
_audit_creation_method SHELXL-97
_cell_angle_alpha 90.00
_cell_angle_beta 92.546(1)
_cell_angle_gamma 90.00
_cell_formula_units_Z 4
_cell_length_a 24.6771(5)
_cell_length_b 14.9476(4)
_cell_length_c 22.7395(5)
_cell_measurement_reflns_used 57700
_cell_measurement_temperature 133(2)
_cell_measurement_theta_max 27.52
_cell_measurement_theta_min 2.01
_cell_volume 8379.5(3)
_computing_cell_refinement DENZO
_computing_data_collection COLLECT
_computing_data_reduction DENZO
_computing_molecular_graphics SHELXTL/PC
_computing_publication_material SHELXL-97
_computing_structure_refinement 'SHELXL-97 (Sheldrick, 1997)'
_computing_structure_solution 'SHELXS-97 (Sheldrick, 1990)'
_diffrn_ambient_temperature 133(2)
_diffrn_measured_fraction_theta_full 0.985
_diffrn_measured_fraction_theta_max 0.985
_diffrn_measurement_device_type KappaCCD
_diffrn_measurement_method 'phi- + omega-scan'
_diffrn_radiation_monochromator graphite
_diffrn_radiation_source 'fine-focus sealed tube'
_diffrn_radiation_type MoK\a
_diffrn_radiation_wavelength 0.71073
_diffrn_reflns_av_R_equivalents 0.0895
_diffrn_reflns_av_sigmaI/netI 0.1001
_diffrn_reflns_limit_h_max 32
_diffrn_reflns_limit_h_min -29
_diffrn_reflns_limit_k_max 19
_diffrn_reflns_limit_k_min -18
_diffrn_reflns_limit_l_max 29
_diffrn_reflns_limit_l_min -29
_diffrn_reflns_number 57700
_diffrn_reflns_theta_full 27.52
_diffrn_reflns_theta_max 27.52
_diffrn_reflns_theta_min 2.01
_exptl_absorpt_coefficient_mu 0.191
_exptl_absorpt_correction_type none
_exptl_crystal_colour opalizierend
_exptl_crystal_density_diffrn 1.125
_exptl_crystal_density_method 'not measured'
_exptl_crystal_description prism
_exptl_crystal_F_000 3060
_exptl_crystal_size_max 0.05
_exptl_crystal_size_mid 0.05
_exptl_crystal_size_min 0.04
_refine_diff_density_max 1.428
_refine_diff_density_min -0.395
_refine_diff_density_rms 0.090
_refine_ls_extinction_method none
_refine_ls_goodness_of_fit_ref 1.037
_refine_ls_hydrogen_treatment constr
_refine_ls_matrix_type full
_refine_ls_number_parameters 965
_refine_ls_number_reflns 19010
_refine_ls_number_restraints 0
_refine_ls_restrained_S_all 1.037
_refine_ls_R_factor_all 0.1591
_refine_ls_R_factor_gt 0.0847
_refine_ls_shift/su_max 0.005
_refine_ls_shift/su_mean 0.000
_refine_ls_structure_factor_coef Fsqd
_refine_ls_weighting_details 'calc w=1/[\s^2^(Fo^2^)+(0.1555P)^2^+3.4072P] where P=(Fo^2^+2Fc^2^)/3'
_refine_ls_weighting_scheme calc
_refine_ls_wR_factor_gt 0.2304
_refine_ls_wR_factor_ref 0.2772
_reflns_number_gt 10570
_reflns_number_total 19010
_reflns_threshold_expression >2sigma(I)
_cod_data_source_file ja105534w_si_001_2.cif
_cod_data_source_block FO4017
_cod_original_sg_symbol_Hall '-P 2ybc '
_cod_original_sg_symbol_H-M 'P 21/c'
_cod_original_formula_sum 'C88 H113 Ca2 O10.50'
_cod_database_code 4103018

loop_
_symmetry_equiv_pos_as_xyz
'x, y, z'
'-x, y+1/2, -z+1/2'
'-x, -y, -z'
'x, -y-1/2, z-1/2'

loop_
_atom_site_label
_atom_site_type_symbol
_atom_site_fract_x
_atom_site_fract_y
_atom_site_fract_z
_atom_site_U_iso_or_equiv
_atom_site_adp_type
_atom_site_occupancy
_atom_site_symmetry_multiplicity
_atom_site_calc_flag
_atom_site_refinement_flags
_atom_site_disorder_assembly
_atom_site_disorder_group
Ca1 Ca 0.26032(3) 0.10911(5) 0.13121(3) 0.02761(19) Uani 1 1 d . . .
Ca2 Ca 0.24912(3) 0.32442(5) 0.12549(3) 0.0296(2) Uani 1 1 d . . .
O1 O 0.29121(11) 0.22590(17) 0.19090(12) 0.0376(6) Uani 1 1 d . B .
O2 O 0.34871(10) 0.04784(17) 0.13057(13) 0.0391(6) Uani 1 1 d . . .
O3 O 0.24056(10) 0.00369(18) 0.20598(12) 0.0391(6) Uani 1 1 d . . .
O4 O 0.23504(11) -0.00766(17) 0.06428(11) 0.0378(6) Uani 1 1 d . . .
O5 O 0.20163(11) 0.41316(19) 0.19152(12) 0.0424(7) Uani 1 1 d . . .
O6 O 0.21943(11) 0.43151(18) 0.05330(12) 0.0409(6) Uani 1 1 d . . .
O7 O 0.32642(11) 0.41558(19) 0.13514(18) 0.0616(10) Uani 1 1 d . D .
C1 C 0.17255(14) 0.2001(2) 0.10613(15) 0.0274(7) Uani 1 1 d . . .
C2 C 0.17020(14) 0.2166(2) 0.04399(16) 0.0283(7) Uani 1 1 d . . .
C3 C 0.12097(14) 0.2382(2) 0.01337(16) 0.0293(8) Uani 1 1 d . . .
H3A H 0.1209 0.2498 -0.0277 0.035 Uiso 1 1 calc R . .
C4 C 0.07243(14) 0.2428(2) 0.04222(15) 0.0280(7) Uani 1 1 d . . .
C5 C 0.07324(14) 0.2264(2) 0.10225(15) 0.0282(8) Uani 1 1 d . . .
H5A H 0.0405 0.2298 0.1225 0.034 Uiso 1 1 calc R . .
C6 C 0.12243(14) 0.2045(2) 0.13383(15) 0.0273(7) Uani 1 1 d . . .
C7 C 0.22208(14) 0.2124(2) 0.01103(16) 0.0276(7) Uani 1 1 d . . .
C8 C 0.27232(14) 0.2180(2) 0.04368(15) 0.0275(7) Uani 1 1 d . . .
C9 C 0.31888(14) 0.2146(2) 0.01013(16) 0.0319(8) Uani 1 1 d . . .
H9A H 0.3533 0.2174 0.0305 0.038 Uiso 1 1 calc R . .
C10 C 0.31779(16) 0.2074(3) -0.05076(17) 0.0394(9) Uani 1 1 d . . .
H10A H 0.3505 0.2067 -0.0712 0.047 Uiso 1 1 calc R . .
C11 C 0.26746(15) 0.2014(3) -0.08131(17) 0.0388(9) Uani 1 1 d . . .
H11A H 0.2656 0.1956 -0.1230 0.047 Uiso 1 1 calc R . .
C12 C 0.22022(15) 0.2037(3) -0.05044(16) 0.0338(8) Uani 1 1 d . . .
H12A H 0.1861 0.1994 -0.0713 0.041 Uiso 1 1 calc R . .
C13 C 0.02095(14) 0.2674(2) 0.01023(16) 0.0297(8) Uani 1 1 d . . .
C14 C 0.01905(15) 0.3325(3) -0.03404(17) 0.0367(9) Uani 1 1 d . . .
H14A H 0.0517 0.3613 -0.0440 0.044 Uiso 1 1 calc R . .
C15 C -0.02906(15) 0.3562(3) -0.06369(17) 0.0398(9) Uani 1 1 d . . .
H15A H -0.0294 0.4013 -0.0931 0.048 Uiso 1 1 calc R . .
C16 C -0.07721(15) 0.3127(3) -0.04983(17) 0.0375(9) Uani 1 1 d . . .
H16A H -0.1104 0.3277 -0.0702 0.045 Uiso 1 1 calc R . .
C17 C -0.07616(15) 0.2483(3) -0.00665(17) 0.0354(9) Uani 1 1 d . . .
H17A H -0.1090 0.2195 0.0029 0.042 Uiso 1 1 calc R . .
C18 C -0.02788(14) 0.2245(2) 0.02335(16) 0.0308(8) Uani 1 1 d . . .
H18A H -0.0279 0.1792 0.0527 0.037 Uiso 1 1 calc R . .
C19 C 0.11922(14) 0.1862(2) 0.19846(16) 0.0296(8) Uani 1 1 d . . .
C20 C 0.07164(15) 0.1549(3) 0.22270(18) 0.0416(10) Uani 1 1 d . . .
H20A H 0.0407 0.1437 0.1975 0.050 Uiso 1 1 calc R . .
C21 C 0.06864(16) 0.1399(3) 0.2828(2) 0.0507(11) Uani 1 1 d . . .
H21A H 0.0358 0.1188 0.2981 0.061 Uiso 1 1 calc R . .
C22 C 0.11346(16) 0.1557(3) 0.32050(17) 0.0424(10) Uani 1 1 d . . .
H22A H 0.1112 0.1475 0.3617 0.051 Uiso 1 1 calc R . .
C23 C 0.16146(16) 0.1835(3) 0.29707(16) 0.0373(9) Uani 1 1 d . . .
H23A H 0.1927 0.1923 0.3223 0.045 Uiso 1 1 calc R . .
C24 C 0.16426(15) 0.1986(2) 0.23732(16) 0.0314(8) Uani 1 1 d . . .
H24A H 0.1976 0.2178 0.2222 0.038 Uiso 1 1 calc R . .
C25 C 0.31214(18) 0.2332(3) 0.2384(3) 0.0602(15) Uani 1 1 d . . .
H25A H 0.2873 0.2076 0.2644 0.072 Uiso 0.50 1 calc PR A 1
H25B H 0.3312 0.2884 0.2397 0.072 Uiso 0.50 1 d PR A 2
C26 C 0.3508(4) 0.2582(6) 0.2704(4) 0.050(2) Uiso 0.50 1 d P B 1
H26A H 0.3811 0.2863 0.2537 0.060 Uiso 0.50 1 calc PR B 1
H26B H 0.3505 0.2494 0.3117 0.060 Uiso 0.50 1 calc PR B 1
C26A C 0.3201(5) 0.1973(8) 0.2880(5) 0.070(3) Uiso 0.50 1 d P B 2
H26C H 0.3049 0.1402 0.2956 0.084 Uiso 0.50 1 calc PR B 2
H26D H 0.3413 0.2271 0.3179 0.084 Uiso 0.50 1 calc PR B 2
C51 C 0.39722(16) 0.0974(3) 0.1499(2) 0.0510(11) Uani 1 1 d . . .
H51A H 0.3894 0.1364 0.1837 0.061 Uiso 1 1 calc R . .
H51B H 0.4098 0.1354 0.1175 0.061 Uiso 1 1 calc R . .
C52 C 0.43979(19) 0.0297(3) 0.1675(3) 0.0626(14) Uani 1 1 d . . .
H52A H 0.4530 0.0395 0.2088 0.075 Uiso 1 1 calc R . .
H52B H 0.4709 0.0338 0.1417 0.075 Uiso 1 1 calc R . .
C53 C 0.41251(18) -0.0608(3) 0.1611(2) 0.0581(13) Uani 1 1 d . . .
H53A H 0.3992 -0.0818 0.1991 0.070 Uiso 1 1 calc R . .
H53B H 0.4376 -0.1060 0.1457 0.070 Uiso 1 1 calc R . .
C54 C 0.36559(18) -0.0422(3) 0.1170(2) 0.0517(11) Uani 1 1 d . . .
H54A H 0.3776 -0.0461 0.0761 0.062 Uiso 1 1 calc R . .
H54B H 0.3356 -0.0852 0.1220 0.062 Uiso 1 1 calc R . .
C55 C 0.19152(17) -0.0413(3) 0.22232(19) 0.0429(10) Uani 1 1 d . . .
H55A H 0.1858 -0.0967 0.1990 0.051 Uiso 1 1 calc R . .
H55B H 0.1596 -0.0019 0.2157 0.051 Uiso 1 1 calc R . .
C56 C 0.20035(17) -0.0632(3) 0.28791(19) 0.0453(10) Uani 1 1 d . . .
H56A H 0.1783 -0.0234 0.3121 0.054 Uiso 1 1 calc R . .
H56B H 0.1905 -0.1261 0.2959 0.054 Uiso 1 1 calc R . .
C57 C 0.26036(19) -0.0477(4) 0.3011(2) 0.0647(14) Uani 1 1 d . . .
H57A H 0.2665 0.0073 0.3247 0.078 Uiso 1 1 calc R . .
H57B H 0.2769 -0.0990 0.3227 0.078 Uiso 1 1 calc R . .
C58 C 0.28325(19) -0.0382(4) 0.2414(2) 0.0606(13) Uani 1 1 d . . .
H58A H 0.3162 -0.0004 0.2433 0.073 Uiso 1 1 calc R . .
H58B H 0.2925 -0.0975 0.2252 0.073 Uiso 1 1 calc R . .
C59 C 0.25843(17) -0.0223(3) 0.00665(18) 0.0432(10) Uani 1 1 d . . .
H59A H 0.2835 -0.0741 0.0083 0.052 Uiso 1 1 calc R . .
H59B H 0.2787 0.0313 -0.0055 0.052 Uiso 1 1 calc R . .
C60 C 0.21033(19) -0.0403(3) -0.03630(19) 0.0510(11) Uani 1 1 d . . .
H60A H 0.2118 -0.0012 -0.0713 0.061 Uiso 1 1 calc R . .
H60B H 0.2101 -0.1035 -0.0493 0.061 Uiso 1 1 calc R . .
C61 C 0.16076(18) -0.0197(3) -0.0020(2) 0.0468(10) Uani 1 1 d . . .
H61A H 0.1500 0.0438 -0.0063 0.056 Uiso 1 1 calc R . .
H61B H 0.1298 -0.0583 -0.0147 0.056 Uiso 1 1 calc R . .
C62 C 0.18036(17) -0.0405(3) 0.06036(18) 0.0434(10) Uani 1 1 d . . .
H62A H 0.1577 -0.0097 0.0890 0.052 Uiso 1 1 calc R . .
H62B H 0.1794 -0.1057 0.0679 0.052 Uiso 1 1 calc R . .
C63 C 0.23032(19) 0.4513(3) 0.2421(2) 0.0579(13) Uani 1 1 d . . .
H63A H 0.2349 0.5167 0.2375 0.070 Uiso 1 1 calc R . .
H63B H 0.2665 0.4234 0.2486 0.070 Uiso 1 1 calc R . .
C64 C 0.1940(2) 0.4301(4) 0.2924(2) 0.0635(14) Uani 1 1 d . . .
H64A H 0.2041 0.3719 0.3105 0.076 Uiso 1 1 calc R . .
H64B H 0.1972 0.4772 0.3230 0.076 Uiso 1 1 calc R . .
C65 C 0.1373(2) 0.4266(3) 0.2656(2) 0.0558(12) Uani 1 1 d . . .
H65A H 0.1155 0.4777 0.2790 0.067 Uiso 1 1 calc R . .
H65B H 0.1190 0.3701 0.2760 0.067 Uiso 1 1 calc R . .
C66 C 0.14509(17) 0.4319(3) 0.19902(19) 0.0450(10) Uani 1 1 d . . .
H66A H 0.1220 0.3873 0.1777 0.054 Uiso 1 1 calc R . .
H66B H 0.1356 0.4923 0.1839 0.054 Uiso 1 1 calc R . .
C67 C 0.16500(18) 0.4691(3) 0.0503(2) 0.0489(11) Uani 1 1 d . . .
H67A H 0.1627 0.5209 0.0772 0.059 Uiso 1 1 calc R . .
H67B H 0.1382 0.4237 0.0615 0.059 Uiso 1 1 calc R . .
C68 C 0.1541(2) 0.4982(3) -0.0128(2) 0.0552(12) Uani 1 1 d . . .
H68A H 0.1179 0.4779 -0.0277 0.066 Uiso 1 1 calc R . .
H68B H 0.1561 0.5641 -0.0163 0.066 Uiso 1 1 calc R . .
C69 C 0.1972(3) 0.4552(4) -0.0456(2) 0.0694(16) Uani 1 1 d . . .
H69A H 0.2066 0.4918 -0.0800 0.083 Uiso 1 1 calc R . .
H69B H 0.1859 0.3949 -0.0595 0.083 Uiso 1 1 calc R . .
C70 C 0.2446(2) 0.4492(3) -0.0012(2) 0.0579(13) Uani 1 1 d . . .
H70A H 0.2695 0.4002 -0.0112 0.070 Uiso 1 1 calc R . .
H70B H 0.2651 0.5061 0.0008 0.070 Uiso 1 1 calc R . .
C71 C 0.33054(19) 0.5120(3) 0.1322(2) 0.0546(12) Uani 1 1 d . . .
H71A H 0.3356 0.5378 0.1721 0.065 Uiso 0.50 1 calc PR C 1
H71B H 0.2973 0.5379 0.1129 0.065 Uiso 0.50 1 calc PR C 1
H71C H 0.3109 0.5409 0.1640 0.065 Uiso 0.50 1 d PR C 2
H71D H 0.3158 0.5345 0.0937 0.065 Uiso 0.50 1 d PR C 2
C72 C 0.3787(4) 0.5306(6) 0.0967(4) 0.048(2) Uiso 0.50 1 d P D 1
H72A H 0.4072 0.5631 0.1200 0.057 Uiso 0.50 1 calc PR D 1
H72B H 0.3686 0.5654 0.0609 0.057 Uiso 0.50 1 calc PR D 1
C73 C 0.3972(4) 0.4350(6) 0.0812(4) 0.048(2) Uiso 0.50 1 d P D 1
H73A H 0.3812 0.4168 0.0424 0.058 Uiso 0.50 1 calc PR D 1
H73B H 0.4372 0.4325 0.0798 0.058 Uiso 0.50 1 calc PR D 1
C72A C 0.3918(5) 0.5282(8) 0.1388(6) 0.074(3) Uiso 0.50 1 d P D 2
H72C H 0.4004 0.5669 0.1733 0.088 Uiso 0.50 1 calc PR D 2
H72D H 0.4049 0.5579 0.1032 0.088 Uiso 0.50 1 calc PR D 2
C73A C 0.4184(5) 0.4373(9) 0.1471(6) 0.081(3) Uiso 0.50 1 d P D 2
H73C H 0.4519 0.4331 0.1249 0.098 Uiso 0.50 1 calc PR D 2
H73D H 0.4274 0.4253 0.1893 0.098 Uiso 0.50 1 calc PR D 2
C74 C 0.37940(18) 0.3786(3) 0.1251(3) 0.0666(15) Uani 1 1 d . . .
H74A H 0.4035 0.3817 0.1610 0.080 Uiso 0.50 1 calc PR D 1
H74B H 0.3768 0.3158 0.1114 0.080 Uiso 0.50 1 calc PR D 1
H74C H 0.3836 0.3200 0.1451 0.080 Uiso 0.50 1 d PR D 2
H74D H 0.3833 0.3693 0.0824 0.080 Uiso 0.50 1 d PR D 2
C27 C 0.28574(14) -0.2850(2) 0.24816(16) 0.0307(8) Uani 1 1 d . . .
H27A H 0.2872 -0.2888 0.2899 0.037 Uiso 1 1 calc R . .
C28 C 0.33496(14) -0.2720(2) 0.21953(17) 0.0319(8) Uani 1 1 d . . .
C29 C 0.33174(15) -0.2672(2) 0.15757(17) 0.0320(8) Uani 1 1 d . . .
H29A H 0.3645 -0.2582 0.1379 0.038 Uiso 1 1 calc R . .
C30 C 0.28429(14) -0.2745(2) 0.12367(16) 0.0309(8) Uani 1 1 d . . .
C31 C 0.23155(14) -0.2882(2) 0.15294(16) 0.0316(8) Uani 1 1 d . . .
H31A H 0.1980 -0.2937 0.1312 0.038 Uiso 1 1 calc R . .
C32 C 0.23555(14) -0.2926(2) 0.21882(16) 0.0304(8) Uani 1 1 d . . .
C33 C 0.38749(15) -0.2644(2) 0.25282(17) 0.0344(8) Uani 1 1 d . . .
C34 C 0.39122(16) -0.2450(3) 0.31287(19) 0.0474(11) Uani 1 1 d . . .
H34A H 0.3587 -0.2356 0.3329 0.057 Uiso 1 1 calc R . .
C35 C 0.44040(17) -0.2388(4) 0.3447(2) 0.0544(12) Uani 1 1 d . . .
H35A H 0.4409 -0.2263 0.3856 0.065 Uiso 1 1 calc R . .
C36 C 0.48853(17) -0.2507(3) 0.3171(2) 0.0512(11) Uani 1 1 d . . .
H36A H 0.5223 -0.2470 0.3388 0.061 Uiso 1 1 calc R . .
C37 C 0.48658(16) -0.2682(3) 0.2574(2) 0.0496(11) Uani 1 1 d . . .
H37A H 0.5194 -0.2748 0.2375 0.060 Uiso 1 1 calc R . .
C38 C 0.43754(16) -0.2761(3) 0.22617(19) 0.0425(10) Uani 1 1 d . . .
H38A H 0.4375 -0.2900 0.1854 0.051 Uiso 1 1 calc R . .
C39 C 0.28297(15) -0.2729(2) 0.05935(17) 0.0332(8) Uani 1 1 d . . .
C40 C 0.32993(17) -0.2611(3) 0.02703(18) 0.0446(10) Uani 1 1 d . . .
H40A H 0.3638 -0.2518 0.0477 0.054 Uiso 1 1 calc R . .
C41 C 0.32824(19) -0.2628(3) -0.03369(19) 0.0492(11) Uani 1 1 d . . .
H41A H 0.3607 -0.2544 -0.0540 0.059 Uiso 1 1 calc R . .
C42 C 0.27941(17) -0.2766(3) -0.06530(17) 0.0428(10) Uani 1 1 d . . .
H42A H 0.2782 -0.2783 -0.1071 0.051 Uiso 1 1 calc R . .
C43 C 0.23302(17) -0.2876(3) -0.03515(18) 0.0411(9) Uani 1 1 d . . .
H43A H 0.1994 -0.2966 -0.0564 0.049 Uiso 1 1 calc R . .
C44 C 0.23429(16) -0.2859(3) 0.02529(16) 0.0350(8) Uani 1 1 d . . .
H44A H 0.2014 -0.2936 0.0448 0.042 Uiso 1 1 calc R . .
C45 C 0.18554(14) -0.3093(2) 0.24936(17) 0.0312(8) Uani 1 1 d . . .
C46 C 0.13501(15) -0.3135(3) 0.21832(18) 0.0392(9) Uani 1 1 d . . .
H46A H 0.1336 -0.3037 0.1770 0.047 Uiso 1 1 calc R . .
C47 C 0.08738(16) -0.3315(3) 0.24586(19) 0.0470(11) Uani 1 1 d . . .
H47A H 0.0542 -0.3340 0.2231 0.056 Uiso 1 1 calc R . .
C48 C 0.08726(16) -0.3460(3) 0.30618(19) 0.0461(10) Uani 1 1 d . . .
H48A H 0.0546 -0.3587 0.3251 0.055 Uiso 1 1 calc R . .
C49 C 0.13644(16) -0.3412(3) 0.33769(18) 0.0420(10) Uani 1 1 d . . .
H49A H 0.1374 -0.3503 0.3791 0.050 Uiso 1 1 calc R . .
C50 C 0.18362(15) -0.3235(3) 0.31059(17) 0.0377(9) Uani 1 1 d . . .
H50A H 0.2165 -0.3207 0.3339 0.045 Uiso 1 1 calc R . .
O1TA O -0.02099(13) 0.0186(2) 0.08812(15) 0.0579(8) Uani 1 1 d . . .
C1TA C -0.0491(2) -0.0617(4) 0.0990(2) 0.0609(13) Uani 1 1 d . . .
H1TA H -0.0628 -0.0887 0.0615 0.073 Uiso 1 1 calc R . .
H1TB H -0.0804 -0.0497 0.1237 0.073 Uiso 1 1 calc R . .
C2TA C -0.00903(19) -0.1246(3) 0.13094(19) 0.0511(11) Uani 1 1 d . . .
H2TA H -0.0180 -0.1319 0.1727 0.061 Uiso 1 1 calc R . .
H2TB H -0.0092 -0.1842 0.1119 0.061 Uiso 1 1 calc R . .
C3TA C 0.04542(19) -0.0792(3) 0.1260(2) 0.0544(12) Uani 1 1 d . . .
H3TA H 0.0577 -0.0515 0.1638 0.065 Uiso 1 1 calc R . .
H3TB H 0.0733 -0.1220 0.1135 0.065 Uiso 1 1 calc R . .
C4TA C 0.03367(19) -0.0092(3) 0.0793(2) 0.0507(11) Uani 1 1 d . . .
H4TA H 0.0590 0.0418 0.0842 0.061 Uiso 1 1 calc R . .
H4TB H 0.0369 -0.0348 0.0395 0.061 Uiso 1 1 calc R . .
O1TB O 0.01275(13) 0.4610(3) 0.15209(15) 0.0647(10) Uani 1 1 d . . .
C1TB C -0.0303(2) 0.4397(3) 0.1115(2) 0.0592(13) Uani 1 1 d . . .
H1TC H -0.0159 0.4103 0.0764 0.071 Uiso 1 1 calc R . .
H1TD H -0.0495 0.4949 0.0985 0.071 Uiso 1 1 calc R . .
C2TB C -0.0686(2) 0.3783(4) 0.1405(2) 0.0678(15) Uani 1 1 d . . .
H2TC H -0.0607 0.3149 0.1315 0.081 Uiso 1 1 calc R . .
H2TD H -0.1067 0.3917 0.1282 0.081 Uiso 1 1 calc R . .
C3TB C -0.0576(2) 0.3984(4) 0.2050(2) 0.0585(13) Uani 1 1 d . . .
H3TC H -0.0652 0.3457 0.2297 0.070 Uiso 1 1 calc R . .
H3TD H -0.0794 0.4497 0.2178 0.070 Uiso 1 1 calc R . .
C4TB C 0.00229(19) 0.4205(4) 0.2074(2) 0.0570(12) Uani 1 1 d . . .
H4TC H 0.0113 0.4624 0.2401 0.068 Uiso 1 1 calc R . .
H4TD H 0.0243 0.3656 0.2133 0.068 Uiso 1 1 calc R . .
O1TC O 0.5323(2) -0.2695(4) 0.4633(2) 0.0472(15) Uani 0.50 1 d P . .
C1TC C 0.5296(3) -0.2209(5) 0.5121(3) 0.0345(17) Uani 0.50 1 d P . .
H1TE H 0.5111 -0.1638 0.5023 0.041 Uiso 0.50 1 calc PR . .
H1TF H 0.5670 -0.2064 0.5269 0.041 Uiso 0.50 1 calc PR . .
C2TC C 0.4996(5) -0.2676(8) 0.5616(4) 0.070(3) Uani 0.50 1 d P . .
H2TE H 0.4691 -0.2311 0.5751 0.084 Uiso 0.50 1 calc PR . .
H2TF H 0.5243 -0.2829 0.5956 0.084 Uiso 0.50 1 calc PR . .
C3TC C 0.4789(3) -0.3550(5) 0.5262(3) 0.0353(17) Uani 0.50 1 d P . .
H3TE H 0.4822 -0.4097 0.5507 0.042 Uiso 0.50 1 calc PR . .
H3TF H 0.4409 -0.3484 0.5107 0.042 Uiso 0.50 1 calc PR . .
C4TC C 0.5183(3) -0.3545(6) 0.4779(3) 0.0405(19) Uani 0.50 1 d P . .
H4TE H 0.5513 -0.3881 0.4908 0.049 Uiso 0.50 1 calc PR . .
H4TF H 0.5019 -0.3850 0.4428 0.049 Uiso 0.50 1 calc PR . .
O1TD O 0.42693(17) 0.4725(4) 0.3882(2) 0.0366(13) Uani 0.50 1 d P . .
C1TD C 0.4177(4) 0.4944(7) 0.3272(4) 0.059(2) Uiso 0.50 1 d P . .
H1TG H 0.4355 0.5520 0.3188 0.070 Uiso 0.50 1 calc PR . .
H1TH H 0.4340 0.4476 0.3026 0.070 Uiso 0.50 1 calc PR . .
C2TD C 0.3621(4) 0.5008(5) 0.3129(4) 0.059(3) Uani 0.50 1 d P . .
H2TI H 0.3476 0.4427 0.2985 0.071 Uiso 0.50 1 calc PR . .
H2TJ H 0.3549 0.5467 0.2822 0.071 Uiso 0.50 1 calc PR . .
C3TD C 0.3379(3) 0.5257(6) 0.3666(4) 0.047(2) Uani 0.50 1 d P . .
H3TG H 0.3088 0.4834 0.3764 0.056 Uiso 0.50 1 calc PR . .
H3TH H 0.3226 0.5869 0.3639 0.056 Uiso 0.50 1 calc PR . .
C4TD C 0.3843(3) 0.5215(5) 0.4115(4) 0.0375(18) Uani 0.50 1 d P . .
H4TG H 0.3967 0.5827 0.4217 0.045 Uiso 0.50 1 calc PR . .
H4TH H 0.3723 0.4923 0.4478 0.045 Uiso 0.50 1 calc PR . .
O1TE O 0.4772(3) 0.0277(6) 0.4132(3) 0.072(2) Uani 0.50 1 d P . .
C1TE C 0.4598(4) 0.0440(11) 0.3554(5) 0.088(4) Uani 0.50 1 d P . .
H1TI H 0.4830 0.0110 0.3284 0.105 Uiso 0.50 1 calc PR . .
H1TJ H 0.4628 0.1087 0.3467 0.105 Uiso 0.50 1 calc PR . .
C2TE C 0.4032(4) 0.0153(7) 0.3459(5) 0.069(3) Uani 0.50 1 d P . .
H2TG H 0.4007 -0.0432 0.3254 0.082 Uiso 0.50 1 calc PR . .
H2TH H 0.3816 0.0601 0.3231 0.082 Uiso 0.50 1 calc PR . .
C3TE C 0.3847(4) 0.0080(8) 0.4103(6) 0.078(4) Uani 0.50 1 d P . .
H3TI H 0.3707 0.0654 0.4251 0.093 Uiso 0.50 1 calc PR . .
H3TJ H 0.3576 -0.0399 0.4151 0.093 Uiso 0.50 1 calc PR . .
C4TE C 0.4399(6) -0.0159(6) 0.4383(6) 0.087(5) Uani 0.50 1 d P . .
H4TI H 0.4407 -0.0012 0.4808 0.104 Uiso 0.50 1 calc PR . .
H4TJ H 0.4463 -0.0810 0.4343 0.104 Uiso 0.50 1 calc PR . .

loop_
_atom_site_aniso_label
_atom_site_aniso_U_11
_atom_site_aniso_U_22
_atom_site_aniso_U_33
_atom_site_aniso_U_23
_atom_site_aniso_U_13
_atom_site_aniso_U_12
Ca1 0.0277(4) 0.0254(4) 0.0296(4) 0.0008(3) 0.0004(3) 0.0029(3)
Ca2 0.0278(4) 0.0257(4) 0.0351(4) -0.0030(3) -0.0013(3) 0.0014(3)
O1 0.0381(14) 0.0349(15) 0.0400(15) 0.0020(12) 0.0043(12) 0.0062(11)
O2 0.0308(13) 0.0322(14) 0.0543(17) -0.0018(13) 0.0014(12) 0.0047(11)
O3 0.0384(15) 0.0421(16) 0.0369(15) 0.0102(12) 0.0036(12) 0.0013(12)
O4 0.0445(15) 0.0341(14) 0.0348(14) -0.0033(12) 0.0006(12) -0.0017(11)
O5 0.0374(14) 0.0445(16) 0.0448(16) -0.0135(13) -0.0018(12) 0.0080(12)
O6 0.0474(16) 0.0364(15) 0.0385(15) 0.0055(13) -0.0027(12) 0.0046(12)
O7 0.0316(15) 0.0293(15) 0.123(3) 0.0074(17) -0.0084(17) -0.0017(12)
C1 0.0287(17) 0.0271(18) 0.0261(17) 0.0004(14) -0.0019(14) 0.0003(14)
C2 0.0303(18) 0.0230(17) 0.0313(18) -0.0022(15) -0.0010(15) 0.0004(14)
C3 0.0290(18) 0.0310(19) 0.0278(18) -0.0017(15) -0.0011(14) -0.0006(14)
C4 0.0278(17) 0.0259(18) 0.0298(18) -0.0003(15) -0.0046(14) 0.0002(14)
C5 0.0242(17) 0.0305(19) 0.0300(18) 0.0002(15) 0.0026(14) 0.0009(14)
C6 0.0285(17) 0.0270(18) 0.0263(17) 0.0003(15) 0.0009(14) 0.0005(14)
C7 0.0281(17) 0.0239(17) 0.0310(18) -0.0007(15) 0.0033(14) 0.0031(14)
C8 0.0288(17) 0.0223(17) 0.0314(18) 0.0041(15) 0.0012(14) 0.0013(13)
C9 0.0286(18) 0.034(2) 0.0334(19) 0.0002(16) 0.0019(15) 0.0022(15)
C10 0.034(2) 0.050(2) 0.035(2) -0.0020(18) 0.0102(16) -0.0008(17)
C11 0.038(2) 0.051(2) 0.0276(19) -0.0027(18) 0.0039(16) 0.0011(18)
C12 0.0333(19) 0.038(2) 0.0302(19) 0.0000(16) -0.0010(15) 0.0034(16)
C13 0.0283(18) 0.0311(19) 0.0297(18) -0.0007(16) 0.0002(14) 0.0047(14)
C14 0.0306(19) 0.044(2) 0.036(2) 0.0053(18) 0.0005(16) 0.0006(16)
C15 0.038(2) 0.045(2) 0.036(2) 0.0085(18) -0.0013(17) 0.0041(17)
C16 0.0291(19) 0.044(2) 0.039(2) 0.0019(18) -0.0048(16) 0.0048(16)
C17 0.0271(18) 0.041(2) 0.038(2) -0.0015(18) -0.0033(16) -0.0012(16)
C18 0.0293(18) 0.0297(19) 0.0330(19) -0.0006(16) -0.0024(15) 0.0008(14)
C19 0.0286(17) 0.0292(18) 0.0309(18) -0.0006(15) -0.0010(15) 0.0044(14)
C20 0.0273(19) 0.059(3) 0.038(2) 0.014(2) 0.0021(16) 0.0042(17)
C21 0.032(2) 0.072(3) 0.049(3) 0.021(2) 0.0085(18) 0.011(2)
C22 0.044(2) 0.055(3) 0.0290(19) 0.0100(19) 0.0081(17) 0.0121(19)
C23 0.041(2) 0.043(2) 0.0282(19) 0.0003(17) -0.0025(16) 0.0026(17)
C24 0.0336(19) 0.033(2) 0.0282(18) -0.0010(16) 0.0037(15) -0.0002(15)
C25 0.039(2) 0.054(3) 0.085(4) -0.034(3) -0.020(2) 0.023(2)
C51 0.031(2) 0.047(3) 0.075(3) -0.005(2) 0.005(2) -0.0011(18)
C52 0.045(3) 0.061(3) 0.081(4) 0.011(3) -0.013(2) 0.002(2)
C53 0.040(2) 0.050(3) 0.083(4) 0.011(3) 0.000(2) 0.014(2)
C54 0.045(2) 0.038(2) 0.072(3) -0.009(2) 0.000(2) 0.0094(19)
C55 0.045(2) 0.036(2) 0.048(2) -0.0005(19) 0.0060(19) -0.0076(18)
C56 0.052(2) 0.039(2) 0.046(2) 0.006(2) 0.014(2) -0.0010(19)
C57 0.053(3) 0.093(4) 0.048(3) 0.029(3) -0.002(2) -0.003(3)
C58 0.047(3) 0.071(3) 0.064(3) 0.027(3) 0.005(2) 0.017(2)
C59 0.053(2) 0.039(2) 0.039(2) -0.0077(18) 0.0066(19) 0.0060(18)
C60 0.073(3) 0.046(3) 0.035(2) -0.007(2) 0.001(2) -0.005(2)
C61 0.050(2) 0.038(2) 0.052(3) -0.002(2) -0.010(2) -0.0065(19)
C62 0.047(2) 0.042(2) 0.041(2) -0.0041(19) 0.0014(19) -0.0093(18)
C63 0.051(3) 0.055(3) 0.066(3) -0.022(3) -0.012(2) 0.009(2)
C64 0.092(4) 0.054(3) 0.043(3) -0.012(2) -0.012(3) 0.011(3)
C65 0.067(3) 0.057(3) 0.044(3) -0.010(2) 0.005(2) 0.020(2)
C66 0.045(2) 0.043(2) 0.047(2) -0.009(2) 0.0002(19) 0.0093(18)
C67 0.054(3) 0.036(2) 0.055(3) -0.004(2) -0.012(2) 0.0111(19)
C68 0.061(3) 0.044(3) 0.058(3) 0.008(2) -0.024(2) -0.002(2)
C69 0.122(5) 0.047(3) 0.037(2) 0.003(2) -0.019(3) 0.009(3)
C70 0.079(3) 0.048(3) 0.048(3) 0.010(2) 0.012(2) 0.012(2)
C71 0.057(3) 0.031(2) 0.075(3) 0.001(2) -0.005(2) -0.0060(19)
C74 0.036(2) 0.045(3) 0.118(5) 0.004(3) -0.004(3) -0.003(2)
C27 0.0309(18) 0.0291(19) 0.0320(19) -0.0029(16) 0.0003(15) -0.0022(14)
C28 0.0307(18) 0.0290(19) 0.036(2) -0.0040(16) 0.0003(15) -0.0024(14)
C29 0.0314(19) 0.0278(19) 0.037(2) -0.0005(16) 0.0032(16) -0.0023(14)
C30 0.0347(19) 0.0260(19) 0.0321(19) 0.0001(15) 0.0019(15) 0.0015(14)
C31 0.0266(17) 0.036(2) 0.0319(19) 0.0002(16) -0.0017(15) -0.0013(15)
C32 0.0293(18) 0.0278(19) 0.0340(19) -0.0018(16) -0.0009(15) -0.0006(14)
C33 0.0318(19) 0.030(2) 0.041(2) -0.0006(17) -0.0001(16) -0.0020(15)
C34 0.030(2) 0.070(3) 0.042(2) -0.014(2) 0.0000(17) -0.0037(19)
C35 0.037(2) 0.076(3) 0.050(3) -0.016(2) -0.005(2) -0.002(2)
C36 0.030(2) 0.056(3) 0.066(3) -0.003(2) -0.008(2) -0.0022(19)
C37 0.029(2) 0.060(3) 0.060(3) 0.007(2) 0.0027(19) -0.0001(19)
C38 0.033(2) 0.051(3) 0.044(2) 0.000(2) -0.0006(17) 0.0034(17)
C39 0.038(2) 0.0276(19) 0.034(2) 0.0026(16) 0.0033(16) 0.0007(15)
C40 0.040(2) 0.059(3) 0.036(2) 0.004(2) 0.0042(18) -0.0018(19)
C41 0.052(3) 0.062(3) 0.035(2) 0.009(2) 0.0111(19) 0.004(2)
C42 0.055(3) 0.046(2) 0.0268(19) 0.0018(18) 0.0032(18) 0.0034(19)
C43 0.049(2) 0.038(2) 0.036(2) 0.0016(18) -0.0050(18) 0.0021(18)
C44 0.038(2) 0.035(2) 0.0317(19) 0.0019(17) 0.0029(16) -0.0012(16)
C45 0.0286(18) 0.0273(18) 0.038(2) -0.0012(16) -0.0011(15) -0.0007(14)
C46 0.032(2) 0.052(2) 0.033(2) -0.0007(19) -0.0009(16) -0.0031(17)
C47 0.0274(19) 0.067(3) 0.046(2) -0.001(2) -0.0033(17) -0.0056(19)
C48 0.033(2) 0.057(3) 0.049(2) 0.001(2) 0.0078(18) -0.0030(18)
C49 0.041(2) 0.049(3) 0.036(2) 0.0033(19) 0.0032(17) 0.0014(18)
C50 0.0310(19) 0.045(2) 0.037(2) 0.0027(18) -0.0018(16) 0.0008(16)
O1TA 0.062(2) 0.0425(18) 0.071(2) 0.0045(16) 0.0205(17) 0.0058(15)
C1TA 0.054(3) 0.062(3) 0.067(3) 0.008(3) 0.008(2) -0.004(2)
C2TA 0.069(3) 0.047(3) 0.038(2) 0.001(2) 0.002(2) -0.004(2)
C3TA 0.056(3) 0.058(3) 0.050(3) -0.005(2) 0.001(2) 0.000(2)
C4TA 0.058(3) 0.037(2) 0.058(3) -0.005(2) 0.016(2) -0.003(2)
O1TB 0.0454(18) 0.088(3) 0.061(2) 0.0219(19) 0.0007(16) 0.0027(17)
C1TB 0.089(4) 0.046(3) 0.042(3) -0.001(2) -0.003(2) -0.008(2)
C2TB 0.061(3) 0.094(4) 0.049(3) -0.012(3) 0.005(2) -0.005(3)
C3TB 0.064(3) 0.070(3) 0.041(3) 0.004(2) 0.003(2) -0.005(2)
C4TB 0.062(3) 0.065(3) 0.044(3) 0.016(2) -0.006(2) 0.007(2)
O1TC 0.041(3) 0.072(4) 0.027(3) 0.000(3) -0.006(2) -0.013(3)
C1TC 0.019(3) 0.042(4) 0.042(4) 0.014(4) 0.002(3) 0.003(3)
C2TC 0.098(8) 0.087(8) 0.025(4) -0.016(5) 0.015(5) -0.059(7)
C3TC 0.029(4) 0.044(4) 0.033(4) 0.000(3) 0.006(3) -0.020(3)
C4TC 0.021(3) 0.066(6) 0.035(4) 0.006(4) 0.010(3) 0.004(3)
O1TD 0.012(2) 0.076(4) 0.021(2) 0.004(2) -0.0117(18) -0.001(2)
C2TD 0.080(6) 0.016(4) 0.075(7) 0.016(4) -0.066(6) -0.025(4)
C3TD 0.026(4) 0.042(5) 0.071(6) 0.028(5) -0.021(4) -0.005(3)
C4TD 0.030(4) 0.037(4) 0.044(4) 0.008(4) -0.013(3) -0.006(3)
O1TE 0.035(3) 0.122(7) 0.056(4) -0.032(4) -0.024(3) 0.034(4)
C1TE 0.044(6) 0.166(13) 0.052(6) 0.016(7) -0.015(5) -0.038(7)
C2TE 0.057(6) 0.046(5) 0.097(8) 0.013(5) -0.058(6) -0.008(4)
C3TE 0.048(6) 0.082(8) 0.103(9) 0.011(7) -0.004(6) -0.038(5)
C4TE 0.149(12) 0.025(5) 0.079(8) 0.009(5) -0.083(9) -0.008(6)

loop_
_atom_type_symbol
_atom_type_description
_atom_type_scat_dispersion_real
_atom_type_scat_dispersion_imag
_atom_type_scat_source
C C 0.0033 0.0016 'International Tables Vol C Tables 4.2.6.8 and 6.1.1.4'
H H 0.0000 0.0000 'International Tables Vol C Tables 4.2.6.8 and 6.1.1.4'
O O 0.0106 0.0060 'International Tables Vol C Tables 4.2.6.8 and 6.1.1.4'
Ca Ca 0.2262 0.3064 'International Tables Vol C Tables 4.2.6.8 and 6.1.1.4'

loop_
_geom_angle_atom_site_label_1
_geom_angle_atom_site_label_2
_geom_angle_atom_site_label_3
_geom_angle
O1 Ca1 O2 90.91(9)
O1 Ca1 O4 174.85(10)
O2 Ca1 O4 85.85(9)
O1 Ca1 O3 98.77(10)
O2 Ca1 O3 88.08(10)
O4 Ca1 O3 85.14(10)
O1 Ca1 C8 86.06(10)
O2 Ca1 C8 95.81(10)
O4 Ca1 C8 90.28(10)
O3 Ca1 C8 173.77(10)
O1 Ca1 C1 89.07(10)
O2 Ca1 C1 163.84(11)
O4 Ca1 C1 92.92(10)
O3 Ca1 C1 107.90(10)
C8 Ca1 C1 68.06(11)
O1 Ca1 Ca2 45.53(7)
O2 Ca1 Ca2 117.54(7)
O4 Ca1 Ca2 133.21(7)
O3 Ca1 Ca2 131.83(7)
C8 Ca1 Ca2 50.06(8)
C1 Ca1 Ca2 53.23(8)
O1 Ca2 O7 88.25(10)
O1 Ca2 O5 99.84(10)
O7 Ca2 O5 92.22(11)
O1 Ca2 O6 171.12(10)
O7 Ca2 O6 84.16(11)
O5 Ca2 O6 85.10(10)
O1 Ca2 C8 87.85(10)
O7 Ca2 C8 102.96(12)
O5 Ca2 C8 163.23(10)
O6 Ca2 C8 89.35(10)
O1 Ca2 C1 87.53(10)
O7 Ca2 C1 170.04(12)
O5 Ca2 C1 97.39(11)
O6 Ca2 C1 99.21(10)
C8 Ca2 C1 67.87(11)
O1 Ca2 C2 107.95(10)
O7 Ca2 C2 148.10(12)
O5 Ca2 C2 111.03(9)
O6 Ca2 C2 76.73(9)
C8 Ca2 C2 52.23(10)
C1 Ca2 C2 27.68(10)
O1 Ca2 C7 105.49(9)
O7 Ca2 C7 121.92(12)
O5 Ca2 C7 137.33(9)
O6 Ca2 C7 74.92(9)
C8 Ca2 C7 26.27(10)
C1 Ca2 C7 50.98(10)
C2 Ca2 C7 28.13(9)
O1 Ca2 Ca1 45.83(7)
O7 Ca2 Ca1 120.44(7)
O5 Ca2 Ca1 125.40(8)
O6 Ca2 Ca1 135.99(7)
C8 Ca2 Ca1 51.85(8)
C1 Ca2 Ca1 51.16(7)
C2 Ca2 Ca1 63.54(7)
C7 Ca2 Ca1 61.15(6)
C25 O1 Ca2 134.1(3)
C25 O1 Ca1 136.3(3)
Ca2 O1 Ca1 88.64(10)
C54 O2 C51 107.3(3)
C54 O2 Ca1 129.5(2)
C51 O2 Ca1 123.1(2)
C58 O3 C55 104.7(3)
C58 O3 Ca1 121.2(2)
C55 O3 Ca1 133.6(2)
C62 O4 C59 107.4(3)
C62 O4 Ca1 120.6(2)
C59 O4 Ca1 125.2(2)
C63 O5 C66 105.8(3)
C63 O5 Ca2 119.4(2)
C66 O5 Ca2 134.2(2)
C70 O6 C67 108.8(3)
C70 O6 Ca2 125.9(2)
C67 O6 Ca2 123.1(2)
C71 O7 C74 107.9(3)
C71 O7 Ca2 129.2(2)
C74 O7 Ca2 120.0(3)
C6 C1 C2 115.7(3)
C6 C1 Ca1 131.6(2)
C2 C1 Ca1 107.7(2)
C6 C1 Ca2 121.3(2)
C2 C1 Ca2 92.3(2)
Ca1 C1 Ca2 75.62(9)
C3 C2 C1 121.5(3)
C3 C2 C7 119.6(3)
C1 C2 C7 118.9(3)
C3 C2 Ca2 133.2(2)
C1 C2 Ca2 60.05(18)
C7 C2 Ca2 78.09(18)
C4 C3 C2 121.2(3)
C4 C3 H3A 119.4
C2 C3 H3A 119.4
C5 C4 C3 118.7(3)
C5 C4 C13 120.1(3)
C3 C4 C13 121.2(3)
C4 C5 C6 120.9(3)
C4 C5 H5A 119.6
C6 C5 H5A 119.6
C1 C6 C5 122.0(3)
C1 C6 C19 120.9(3)
C5 C6 C19 117.1(3)
C12 C7 C8 121.1(3)
C12 C7 C2 120.4(3)
C8 C7 C2 118.5(3)
C12 C7 Ca2 150.6(3)
C8 C7 Ca2 52.18(18)
C2 C7 Ca2 73.79(18)
C9 C8 C7 115.4(3)
C9 C8 Ca2 129.6(2)
C7 C8 Ca2 101.5(2)
C9 C8 Ca1 121.1(2)
C7 C8 Ca1 103.8(2)
Ca2 C8 Ca1 78.09(10)
C10 C9 C8 124.3(3)
C10 C9 H9A 117.9
C8 C9 H9A 117.9
C9 C10 C11 118.6(3)
C9 C10 H10A 120.7
C11 C10 H10A 120.7
C12 C11 C10 119.6(4)
C12 C11 H11A 120.2
C10 C11 H11A 120.2
C11 C12 C7 121.0(3)
C11 C12 H12A 119.5
C7 C12 H12A 119.5
C14 C13 C18 117.9(3)
C14 C13 C4 121.7(3)
C18 C13 C4 120.4(3)
C15 C14 C13 121.9(4)
C15 C14 H14A 119.1
C13 C14 H14A 119.1
C14 C15 C16 119.3(4)
C14 C15 H15A 120.4
C16 C15 H15A 120.4
C17 C16 C15 119.7(3)
C17 C16 H16A 120.1
C15 C16 H16A 120.1
C16 C17 C18 121.2(4)
C16 C17 H17A 119.4
C18 C17 H17A 119.4
C17 C18 C13 120.1(3)
C17 C18 H18A 120.0
C13 C18 H18A 120.0
C20 C19 C24 116.8(3)
C20 C19 C6 121.9(3)
C24 C19 C6 121.3(3)
C21 C20 C19 121.6(4)
C21 C20 H20A 119.2
C19 C20 H20A 119.2
C22 C21 C20 120.3(4)
C22 C21 H21A 119.9
C20 C21 H21A 119.9
C23 C22 C21 119.0(4)
C23 C22 H22A 120.5
C21 C22 H22A 120.5
C24 C23 C22 120.6(4)
C24 C23 H23A 119.7
C22 C23 H23A 119.7
C23 C24 C19 121.7(3)
C23 C24 H24A 119.1
C19 C24 H24A 119.1
O1 C25 C26 149.6(8)
O1 C25 C26A 145.6(8)
C26 C25 C26A 61.0(7)
O1 C25 H25A 105.2
C26 C25 H25A 105.2
C26A C25 H25A 49.5
O1 C25 H25B 107.6
C26 C25 H25B 49.4
C26A C25 H25B 106.7
H25A C25 H25B 131.7
C25 C26 H25B 49.6
C25 C26 H26A 120.0
H25B C26 H26A 83.1
C25 C26 H26B 120.0
H25B C26 H26B 140.3
H26A C26 H26B 120.0
C25 C26A H26C 120.0
C25 C26A H26D 120.0
H26C C26A H26D 120.0
O2 C51 C52 107.0(4)
O2 C51 H51A 110.3
C52 C51 H51A 110.3
O2 C51 H51B 110.3
C52 C51 H51B 110.3
H51A C51 H51B 108.6
C51 C52 C53 105.9(4)
C51 C52 H52A 110.6
C53 C52 H52A 110.6
C51 C52 H52B 110.6
C53 C52 H52B 110.6
H52A C52 H52B 108.7
C52 C53 C54 102.9(4)
C52 C53 H53A 111.2
C54 C53 H53A 111.2
C52 C53 H53B 111.2
C54 C53 H53B 111.2
H53A C53 H53B 109.1
O2 C54 C53 104.3(4)
O2 C54 H54A 110.9
C53 C54 H54A 110.9
O2 C54 H54B 110.9
C53 C54 H54B 110.9
H54A C54 H54B 108.9
O3 C55 C56 105.3(3)
O3 C55 H55A 110.7
C56 C55 H55A 110.7
O3 C55 H55B 110.7
C56 C55 H55B 110.7
H55A C55 H55B 108.8
C57 C56 C55 104.8(3)
C57 C56 H56A 110.8
C55 C56 H56A 110.8
C57 C56 H56B 110.8
C55 C56 H56B 110.8
H56A C56 H56B 108.9
C58 C57 C56 103.9(4)
C58 C57 H57A 111.0
C56 C57 H57A 111.0
C58 C57 H57B 111.0
C56 C57 H57B 111.0
H57A C57 H57B 109.0
O3 C58 C57 104.6(4)
O3 C58 H58A 110.8
C57 C58 H58A 110.8
O3 C58 H58B 110.8
C57 C58 H58B 110.8
H58A C58 H58B 108.9
O4 C59 C60 105.7(3)
O4 C59 H59A 110.6
C60 C59 H59A 110.6
O4 C59 H59B 110.6
C60 C59 H59B 110.6
H59A C59 H59B 108.7
C61 C60 C59 105.0(3)
C61 C60 H60A 110.8
C59 C60 H60A 110.8
C61 C60 H60B 110.8
C59 C60 H60B 110.8
H60A C60 H60B 108.8
C62 C61 C60 102.1(3)
C62 C61 H61A 111.3
C60 C61 H61A 111.3
C62 C61 H61B 111.3
C60 C61 H61B 111.3
H61A C61 H61B 109.2
O4 C62 C61 104.4(3)
O4 C62 H62A 110.9
C61 C62 H62A 110.9
O4 C62 H62B 110.9
C61 C62 H62B 110.9
H62A C62 H62B 108.9
O5 C63 C64 103.5(4)
O5 C63 H63A 111.1
C64 C63 H63A 111.1
O5 C63 H63B 111.1
C64 C63 H63B 111.1
H63A C63 H63B 109.0
C65 C64 C63 105.9(4)
C65 C64 H64A 110.6
C63 C64 H64A 110.6
C65 C64 H64B 110.6
C63 C64 H64B 110.6
H64A C64 H64B 108.7
C64 C65 C66 104.0(4)
C64 C65 H65A 111.0
C66 C65 H65A 111.0
C64 C65 H65B 111.0
C66 C65 H65B 111.0
H65A C65 H65B 109.0
O5 C66 C65 105.7(3)
O5 C66 H66A 110.6
C65 C66 H66A 110.6
O5 C66 H66B 110.6
C65 C66 H66B 110.6
H66A C66 H66B 108.7
O6 C67 C68 106.3(4)
O6 C67 H67A 110.5
C68 C67 H67A 110.5
O6 C67 H67B 110.5
C68 C67 H67B 110.5
H67A C67 H67B 108.7
C69 C68 C67 104.7(4)
C69 C68 H68A 110.8
C67 C68 H68A 110.8
C69 C68 H68B 110.8
C67 C68 H68B 110.8
H68A C68 H68B 108.9
C68 C69 C70 104.0(4)
C68 C69 H69A 111.0
C70 C69 H69A 111.0
C68 C69 H69B 111.0
C70 C69 H69B 111.0
H69A C69 H69B 109.0
O6 C70 C69 103.6(4)
O6 C70 H70A 111.0
C69 C70 H70A 111.0
O6 C70 H70B 111.0
C69 C70 H70B 111.0
H70A C70 H70B 109.0
O7 C71 C72 105.7(5)
O7 C71 C72A 103.0(5)
C72 C71 C72A 38.5(5)
O7 C71 H71A 110.6
C72 C71 H71A 110.6
C72A C71 H71A 76.3
O7 C71 H71B 110.6
C72 C71 H71B 110.6
C72A C71 H71B 140.8
H71A C71 H71B 108.7
O7 C71 H71C 111.3
C72 C71 H71C 138.0
C72A C71 H71C 111.9
H71A C71 H71C 37.2
H71B C71 H71C 74.3
O7 C71 H71D 110.9
C72 C71 H71D 74.3
C72A C71 H71D 110.8
H71A C71 H71D 134.8
H71B C71 H71D 38.2
H71C C71 H71D 109.0
C71 C72 C73 101.6(7)
C71 C72 H71D 37.9
C73 C72 H71D 109.3
C71 C72 H72A 111.4
C73 C72 H72A 111.4
H71D C72 H72A 133.7
C71 C72 H72B 111.4
C73 C72 H72B 111.4
H71D C72 H72B 74.3
H72A C72 H72B 109.3
C74 C73 C72 106.9(7)
C74 C73 H73A 110.3
C72 C73 H73A 110.3
C74 C73 H73B 110.3
C72 C73 H73B 110.3
H73A C73 H73B 108.6
C74 C73 H74D 45.2
C72 C73 H74D 140.0
H73A C73 H74D 69.2
H73B C73 H74D 107.2
C71 C72A C73A 106.9(9)
C71 C72A H72C 110.3
C73A C72A H72C 110.3
C71 C72A H72D 110.3
C73A C72A H72D 110.3
H72C C72A H72D 108.6
C74 C73A C72A 103.4(9)
C74 C73A H73C 111.1
C72A C73A H73C 111.1
C74 C73A H73D 111.1
C72A C73A H73D 111.1
H73C C73A H73D 109.0
C73A C74 C73 68.8(7)
C73A C74 O7 108.7(7)
C73 C74 O7 101.4(5)
C73A C74 H74A 44.5
C73 C74 H74A 111.5
O7 C74 H74A 111.5
C73A C74 H74B 138.6
C73 C74 H74B 111.5
O7 C74 H74B 111.5
H74A C74 H74B 109.3
C73A C74 H74C 109.7
C73 C74 H74C 146.6
O7 C74 H74C 110.1
H74A C74 H74C 67.3
H74B C74 H74C 46.4
C73A C74 H74D 110.4
C73 C74 H74D 48.3
O7 C74 H74D 109.6
H74A C74 H74D 137.3
H74B C74 H74D 64.3
H74C C74 H74D 108.3
C32 C27 C28 123.8(3)
C32 C27 H27A 118.1
C28 C27 H27A 118.1
C29 C28 C27 117.1(3)
C29 C28 C33 121.2(3)
C27 C28 C33 121.8(3)
C30 C29 C28 124.3(3)
C30 C29 H29A 117.8
C28 C29 H29A 117.8
C29 C30 C39 122.6(3)
C29 C30 C31 119.6(3)
C39 C30 C31 117.7(3)
C32 C31 C30 115.4(3)
C32 C31 H31A 122.3
C30 C31 H31A 122.3
C27 C32 C45 122.7(3)
C27 C32 C31 119.7(3)
C45 C32 C31 117.5(3)
C34 C33 C38 115.2(3)
C34 C33 C28 122.4(3)
C38 C33 C28 122.4(4)
C35 C34 C33 122.8(4)
C35 C34 H34A 118.6
C33 C34 H34A 118.6
C36 C35 C34 120.4(4)
C36 C35 H35A 119.8
C34 C35 H35A 119.8
C35 C36 C37 118.5(4)
C35 C36 H36A 120.7
C37 C36 H36A 120.7
C38 C37 C36 120.9(4)
C38 C37 H37A 119.6
C36 C37 H37A 119.6
C37 C38 C33 122.2(4)
C37 C38 H38A 118.9
C33 C38 H38A 118.9
C40 C39 C44 115.4(3)
C40 C39 C30 122.8(3)
C44 C39 C30 121.8(3)
C41 C40 C39 122.0(4)
C41 C40 H40A 119.0
C39 C40 H40A 119.0
C40 C41 C42 120.5(4)
C40 C41 H41A 119.8
C42 C41 H41A 119.8
C43 C42 C41 118.9(4)
C43 C42 H42A 120.6
C41 C42 H42A 120.6
C42 C43 C44 121.1(4)
C42 C43 H43A 119.5
C44 C43 H43A 119.5
C43 C44 C39 122.1(4)
C43 C44 H44A 118.9
C39 C44 H44A 118.9
C46 C45 C50 114.9(3)
C46 C45 C32 121.1(3)
C50 C45 C32 124.0(3)
C47 C46 C45 122.3(4)
C47 C46 H46A 118.9
C45 C46 H46A 118.9
C46 C47 C48 121.1(4)
C46 C47 H47A 119.4
C48 C47 H47A 119.4
C47 C48 C49 117.6(4)
C47 C48 H48A 121.2
C49 C48 H48A 121.2
C50 C49 C48 121.4(4)
C50 C49 H49A 119.3
C48 C49 H49A 119.3
C49 C50 C45 122.7(3)
C49 C50 H50A 118.6
C45 C50 H50A 118.6
C1TA O1TA C4TA 104.5(3)
O1TA C1TA C2TA 107.1(4)
O1TA C1TA H1TA 110.3
C2TA C1TA H1TA 110.3
O1TA C1TA H1TB 110.3
C2TA C1TA H1TB 110.3
H1TA C1TA H1TB 108.6
C3TA C2TA C1TA 104.3(4)
C3TA C2TA H2TA 110.9
C1TA C2TA H2TA 110.9
C3TA C2TA H2TB 110.9
C1TA C2TA H2TB 110.9
H2TA C2TA H2TB 108.9
C4TA C3TA C2TA 102.7(4)
C4TA C3TA H3TA 111.2
C2TA C3TA H3TA 111.2
C4TA C3TA H3TB 111.2
C2TA C3TA H3TB 111.2
H3TA C3TA H3TB 109.1
O1TA C4TA C3TA 104.8(4)
O1TA C4TA H4TA 110.8
C3TA C4TA H4TA 110.8
O1TA C4TA H4TB 110.8
C3TA C4TA H4TB 110.8
H4TA C4TA H4TB 108.9
C1TB O1TB C4TB 108.6(4)
O1TB C1TB C2TB 108.8(4)
O1TB C1TB H1TC 109.9
C2TB C1TB H1TC 109.9
O1TB C1TB H1TD 109.9
C2TB C1TB H1TD 109.9
H1TC C1TB H1TD 108.3
C1TB C2TB C3TB 102.6(4)
C1TB C2TB H2TC 111.3
C3TB C2TB H2TC 111.3
C1TB C2TB H2TD 111.3
C3TB C2TB H2TD 111.3
H2TC C2TB H2TD 109.2
C2TB C3TB C4TB 102.3(4)
C2TB C3TB H3TC 111.3
C4TB C3TB H3TC 111.3
C2TB C3TB H3TD 111.3
C4TB C3TB H3TD 111.3
H3TC C3TB H3TD 109.2
O1TB C4TB C3TB 106.0(3)
O1TB C4TB H4TC 110.5
C3TB C4TB H4TC 110.5
O1TB C4TB H4TD 110.5
C3TB C4TB H4TD 110.5
H4TC C4TB H4TD 108.7
C1TC O1TC C4TC 106.5(6)
O1TC C1TC C2TC 113.8(7)
O1TC C1TC H1TE 108.8
C2TC C1TC H1TE 108.8
O1TC C1TC H1TF 108.8
C2TC C1TC H1TF 108.8
H1TE C1TC H1TF 107.7
C1TC C2TC C3TC 98.9(6)
C1TC C2TC H2TE 112.0
C3TC C2TC H2TE 112.0
C1TC C2TC H2TF 112.0
C3TC C2TC H2TF 112.0
H2TE C2TC H2TF 109.7
C4TC C3TC C2TC 99.3(6)
C4TC C3TC H3TE 111.9
C2TC C3TC H3TE 111.9
C4TC C3TC H3TF 111.9
C2TC C3TC H3TF 111.9
H3TE C3TC H3TF 109.6
O1TC C4TC C3TC 111.2(7)
O1TC C4TC H4TE 109.4
C3TC C4TC H4TE 109.4
O1TC C4TC H4TF 109.4
C3TC C4TC H4TF 109.4
H4TE C4TC H4TF 108.0
C4TD O1TD C1TD 99.0(6)
C2TD C1TD O1TD 110.6(8)
C2TD C1TD H1TG 109.5
O1TD C1TD H1TG 109.5
C2TD C1TD H1TH 109.5
O1TD C1TD H1TH 109.5
H1TG C1TD H1TH 108.1
C1TD C2TD C3TD 105.1(7)
C1TD C2TD H2TI 110.7
C3TD C2TD H2TI 110.7
C1TD C2TD H2TJ 110.7
C3TD C2TD H2TJ 110.7
H2TI C2TD H2TJ 108.8
C2TD C3TD C4TD 103.6(7)
C2TD C3TD H3TG 111.0
C4TD C3TD H3TG 111.0
C2TD C3TD H3TH 111.0
C4TD C3TD H3TH 111.0
H3TG C3TD H3TH 109.0
O1TD C4TD C3TD 109.0(7)
O1TD C4TD H4TG 109.9
C3TD C4TD H4TG 109.9
O1TD C4TD H4TH 109.9
C3TD C4TD H4TH 109.9
H4TG C4TD H4TH 108.3
C4TE O1TE C1TE 108.3(7)
O1TE C1TE C2TE 109.9(9)
O1TE C1TE H1TI 109.7
C2TE C1TE H1TI 109.7
O1TE C1TE H1TJ 109.7
C2TE C1TE H1TJ 109.7
H1TI C1TE H1TJ 108.2
C1TE C2TE C3TE 101.5(8)
C1TE C2TE H2TG 111.5
C3TE C2TE H2TG 111.5
C1TE C2TE H2TH 111.5
C3TE C2TE H2TH 111.5
H2TG C2TE H2TH 109.3
C4TE C3TE C2TE 96.7(10)
C4TE C3TE H3TI 112.4
C2TE C3TE H3TI 112.4
C4TE C3TE H3TJ 112.4
C2TE C3TE H3TJ 112.4
H3TI C3TE H3TJ 110.0
O1TE C4TE C3TE 109.9(8)
O1TE C4TE H4TI 109.7
C3TE C4TE H4TI 109.7
O1TE C4TE H4TJ 109.7
C3TE C4TE H4TJ 109.7
H4TI C4TE H4TJ 108.2

loop_
_geom_bond_atom_site_label_1
_geom_bond_atom_site_label_2
_geom_bond_distance
Ca1 O1 2.319(3)
Ca1 O2 2.366(3)
Ca1 O4 2.381(3)
Ca1 O3 2.384(3)
Ca1 C8 2.598(3)
Ca1 C1 2.599(3)
Ca1 Ca2 3.2324(10)
Ca2 O1 2.307(3)
Ca2 O7 2.347(3)
Ca2 O5 2.354(3)
Ca2 O6 2.385(3)
Ca2 C8 2.533(4)
Ca2 C1 2.673(3)
Ca2 C2 3.083(3)
Ca2 C7 3.141(4)
O1 C25 1.182(5)
O2 C54 1.446(5)
O2 C51 1.459(5)
O3 C58 1.441(5)
O3 C55 1.448(5)
O4 C62 1.435(5)
O4 C59 1.472(5)
O5 C63 1.441(5)
O5 C66 1.441(5)
O6 C70 1.435(5)
O6 C67 1.455(5)
O7 C71 1.446(5)
O7 C74 1.447(5)
C1 C6 1.414(5)
C1 C2 1.433(5)
C2 C3 1.410(5)
C2 C7 1.513(5)
C3 C4 1.393(5)
C3 H3A 0.9500
C4 C5 1.386(5)
C4 C13 1.482(5)
C5 C6 1.421(5)
C5 H5A 0.9500
C6 C19 1.500(5)
C7 C12 1.402(5)
C7 C8 1.419(5)
C8 C9 1.408(5)
C9 C10 1.388(5)
C9 H9A 0.9500
C10 C11 1.399(5)
C10 H10A 0.9500
C11 C12 1.388(5)
C11 H11A 0.9500
C12 H12A 0.9500
C13 C14 1.400(5)
C13 C18 1.409(5)
C14 C15 1.385(5)
C14 H14A 0.9500
C15 C16 1.403(6)
C15 H15A 0.9500
C16 C17 1.374(6)
C16 H16A 0.9500
C17 C18 1.393(5)
C17 H17A 0.9500
C18 H18A 0.9500
C19 C20 1.399(5)
C19 C24 1.401(5)
C20 C21 1.389(6)
C20 H20A 0.9500
C21 C22 1.389(6)
C21 H21A 0.9500
C22 C23 1.384(6)
C22 H22A 0.9500
C23 C24 1.382(5)
C23 H23A 0.9500
C24 H24A 0.9500
C25 C26 1.232(10)
C25 C26A 1.255(12)
C25 H25A 0.9500
C25 H25B 0.9501
C26 H25B 0.9469
C26 H26A 0.9500
C26 H26B 0.9500
C26A H26C 0.9500
C26A H26D 0.9500
C51 C52 1.501(6)
C51 H51A 0.9900
C51 H51B 0.9900
C52 C53 1.514(7)
C52 H52A 0.9900
C52 H52B 0.9900
C53 C54 1.522(6)
C53 H53A 0.9900
C53 H53B 0.9900
C54 H54A 0.9900
C54 H54B 0.9900
C55 C56 1.533(6)
C55 H55A 0.9900
C55 H55B 0.9900
C56 C57 1.516(6)
C56 H56A 0.9900
C56 H56B 0.9900
C57 C58 1.500(7)
C57 H57A 0.9900
C57 H57B 0.9900
C58 H58A 0.9900
C58 H58B 0.9900
C59 C60 1.527(6)
C59 H59A 0.9900
C59 H59B 0.9900
C60 C61 1.511(6)
C60 H60A 0.9900
C60 H60B 0.9900
C61 C62 1.510(6)
C61 H61A 0.9900
C61 H61B 0.9900
C62 H62A 0.9900
C62 H62B 0.9900
C63 C64 1.516(8)
C63 H63A 0.9900
C63 H63B 0.9900
C64 C65 1.504(7)
C64 H64A 0.9900
C64 H64B 0.9900
C65 C66 1.537(6)
C65 H65A 0.9900
C65 H65B 0.9900
C66 H66A 0.9900
C66 H66B 0.9900
C67 C68 1.512(6)
C67 H67A 0.9900
C67 H67B 0.9900
C68 C69 1.472(7)
C68 H68A 0.9900
C68 H68B 0.9900
C69 C70 1.515(7)
C69 H69A 0.9900
C69 H69B 0.9900
C70 H70A 0.9900
C70 H70B 0.9900
C71 C72 1.491(10)
C71 C72A 1.531(12)
C71 H71A 0.9900
C71 H71B 0.9900
C71 H71C 0.9900
C71 H71D 0.9901
C72 C73 1.545(13)
C72 H72A 0.9900
C72 H72B 0.9900
C73 C74 1.392(10)
C73 H73A 0.9900
C73 H73B 0.9900
C73 H74D 1.0409
C72A C73A 1.519(17)
C72A H72C 0.9900
C72A H72D 0.9900
C73A C74 1.380(13)
C73A H73C 0.9900
C73A H73D 0.9900
C74 H74A 0.9900
C74 H74B 0.9900
C74 H74C 0.9900
C74 H74D 0.9899
C27 C32 1.385(5)
C27 C28 1.417(5)
C27 H27A 0.9500
C28 C29 1.409(5)
C28 C33 1.476(5)
C29 C30 1.378(5)
C29 H29A 0.9500
C30 C39 1.462(5)
C30 C31 1.502(5)
C31 C32 1.498(5)
C31 H31A 0.9500
C32 C45 1.464(5)
C33 C34 1.395(6)
C33 C38 1.411(6)
C34 C35 1.388(5)
C34 H34A 0.9500
C35 C36 1.379(6)
C35 H35A 0.9500
C36 C37 1.383(7)
C36 H36A 0.9500
C37 C38 1.380(5)
C37 H37A 0.9500
C38 H38A 0.9500
C39 C40 1.410(6)
C39 C44 1.414(5)
C40 C41 1.380(6)
C40 H40A 0.9500
C41 C42 1.391(6)
C41 H41A 0.9500
C42 C43 1.370(6)
C42 H42A 0.9500
C43 C44 1.373(5)
C43 H43A 0.9500
C44 H44A 0.9500
C45 C46 1.407(5)
C45 C50 1.411(5)
C46 C47 1.383(6)
C46 H46A 0.9500
C47 C48 1.389(6)
C47 H47A 0.9500
C48 C49 1.384(6)
C48 H48A 0.9500
C49 C50 1.367(6)
C49 H49A 0.9500
C50 H50A 0.9500
O1TA C1TA 1.414(6)
O1TA C4TA 1.434(5)
C1TA C2TA 1.526(7)
C1TA H1TA 0.9900
C1TA H1TB 0.9900
C2TA C3TA 1.514(6)
C2TA H2TA 0.9900
C2TA H2TB 0.9900
C3TA C4TA 1.509(7)
C3TA H3TA 0.9900
C3TA H3TB 0.9900
C4TA H4TA 0.9900
C4TA H4TB 0.9900
O1TB C1TB 1.414(6)
O1TB C4TB 1.430(6)
C1TB C2TB 1.491(7)
C1TB H1TC 0.9900
C1TB H1TD 0.9900
C2TB C3TB 1.510(7)
C2TB H2TC 0.9900
C2TB H2TD 0.9900
C3TB C4TB 1.513(7)
C3TB H3TC 0.9900
C3TB H3TD 0.9900
C4TB H4TC 0.9900
C4TB H4TD 0.9900
O1TC C1TC 1.331(10)
O1TC C4TC 1.361(10)
C1TC C2TC 1.542(11)
C1TC H1TE 0.9900
C1TC H1TF 0.9900
C2TC C3TC 1.606(11)
C2TC H2TE 0.9900
C2TC H2TF 0.9900
C3TC C4TC 1.500(10)
C3TC H3TE 0.9900
C3TC H3TF 0.9900
C4TC H4TE 0.9900
C4TC H4TF 0.9900
O1TD C4TD 1.406(10)
O1TD C1TD 1.432(11)
C1TD C2TD 1.400(13)
C1TD H1TG 0.9900
C1TD H1TH 0.9900
C2TD C3TD 1.432(14)
C2TD H2TI 0.9900
C2TD H2TJ 0.9900
C3TD C4TD 1.500(10)
C3TD H3TG 0.9900
C3TD H3TH 0.9900
C4TD H4TG 0.9900
C4TD H4TH 0.9900
O1TE C4TE 1.282(15)
O1TE C1TE 1.387(12)
C1TE C2TE 1.468(13)
C1TE H1TI 0.9900
C1TE H1TJ 0.9900
C2TE C3TE 1.556(17)
C2TE H2TG 0.9900
C2TE H2TH 0.9900
C3TE C4TE 1.520(16)
C3TE H3TI 0.9900
C3TE H3TJ 0.9900
C4TE H4TI 0.9900
C4TE H4TJ 0.9900
